data_7000716
loop_
_publ_author_name
'Park-Gehrke, Lisa S.'
'Freudenthal, John'
'Kaminsky, Werner'
'DiPasquale, Antonio G.'
'Mayer, James M.'

_publ_section_title
;
 Synthesis and oxidation of Cp*IrIII compounds: functionalization of a
 Cp* methyl group
;
_journal_issue 11
_journal_name_full 'Dalton Transactions'
_journal_page_first 1972
_journal_page_last 1983
_journal_paper_doi 10.1039/b820839e
_journal_year 2009
_chemical_formula_moiety 'C24 H34 Cl4 Ir2 O4, C6 H5 I'
_chemical_formula_sum 'C30 H39 Cl4 I Ir2 O4'
_chemical_formula_weight 1116.75
_chemical_name_common '[CpOAcIrCl2]2'
_chemical_name_systematic LP005
_space_group_IT_number 2
_symmetry_cell_setting triclinic
_symmetry_Int_Tables_number 2
_symmetry_space_group_name_Hall '-P 1'
_symmetry_space_group_name_H-M 'P -1'
_atom_sites_solution_hydrogens geom
_atom_sites_solution_primary direct
_atom_sites_solution_secondary difmap
_audit_creation_method SHELXL-97
_cell_angle_alpha 112.939(2)
_cell_angle_beta 94.7220(19)
_cell_angle_gamma 98.9320(17)
_cell_formula_units_Z 2
_cell_length_a 8.8660(4)
_cell_length_b 13.3300(5)
_cell_length_c 16.1160(7)
_cell_measurement_reflns_used 52
_cell_measurement_temperature 130(2)
_cell_volume 1711.27(13)
_computing_cell_refinement 'HKL Scalepack (Otwinowski & Minor 1997)'
_computing_data_collection KappaCCD
_computing_data_reduction 'HKL Scalepack (Otwinowski & Minor 1997)'
_computing_molecular_graphics 'maXus, Zortep'
_computing_publication_material 'SHELXL-97 (Sheldrick, 1997)'
_computing_structure_refinement 'SHELXL-97 (Sheldrick, 1997)'
_computing_structure_solution 'SHELXL-97 (Sheldrick, 1997)'
_diffrn_ambient_temperature 130(2)
_diffrn_measured_fraction_theta_full 0.989
_diffrn_measured_fraction_theta_max 0.971
_diffrn_measurement_device_type 'Nonius KappaCCD'
_diffrn_measurement_method '\f and \w scans'
_diffrn_radiation_monochromator graphite
_diffrn_radiation_source 'fine-focus sealed tube'
_diffrn_radiation_type MoK\a
_diffrn_radiation_wavelength 0.71073
_diffrn_reflns_av_R_equivalents 0.1292
_diffrn_reflns_av_sigmaI/netI 0.1577
_diffrn_reflns_limit_h_max 10
_diffrn_reflns_limit_h_min -10
_diffrn_reflns_limit_k_max 16
_diffrn_reflns_limit_k_min -15
_diffrn_reflns_limit_l_max 19
_diffrn_reflns_limit_l_min -19
_diffrn_reflns_number 11070
_diffrn_reflns_theta_full 25.00
_diffrn_reflns_theta_max 25.56
_diffrn_reflns_theta_min 2.35
_exptl_absorpt_coefficient_mu 9.016
_exptl_absorpt_correction_T_max 0.411
_exptl_absorpt_correction_T_min 0.090
_exptl_absorpt_correction_type multi-scan
_exptl_absorpt_process_details HKL2000
_exptl_crystal_colour yellow
_exptl_crystal_density_diffrn 2.167
_exptl_crystal_density_method 'not measured'
_exptl_crystal_description cut-block
_exptl_crystal_F_000 1052
_exptl_crystal_size_max 0.30
_exptl_crystal_size_mid 0.30
_exptl_crystal_size_min 0.10
_refine_diff_density_max 1.802
_refine_diff_density_min -2.194
_refine_diff_density_rms 0.281
_refine_ls_extinction_method none
_refine_ls_goodness_of_fit_ref 0.979
_refine_ls_hydrogen_treatment constr
_refine_ls_matrix_type full
_refine_ls_number_parameters 380
_refine_ls_number_reflns 6230
_refine_ls_number_restraints 30
_refine_ls_restrained_S_all 0.978
_refine_ls_R_factor_all 0.1075
_refine_ls_R_factor_gt 0.0582
_refine_ls_shift/su_max 0.000
_refine_ls_shift/su_mean 0.000
_refine_ls_structure_factor_coef Fsqd
_refine_ls_weighting_details 'calc w=1/[\s^2^(Fo^2^)+(0.0400P)^2^+0.0000P] where P=(Fo^2^+2Fc^2^)/3'
_refine_ls_weighting_scheme calc
_refine_ls_wR_factor_gt 0.1100
_refine_ls_wR_factor_ref 0.1273
_reflns_number_gt 3920
_reflns_number_total 6230
_reflns_threshold_expression >2sigma(I)
_cod_data_source_file b820839e.txt
_cod_data_source_block shelxl
_cod_depositor_comments
;
The following automatic conversions were performed:
'_symmetry_cell_setting' value 'Triclinic' changed to 'triclinic'
according to '/home/saulius/struct/CIF-dictionaries/cif_core.dic'
dictionary named 'cif_core.dic' version 2.4.1 from 2010-06-29.

Automatic conversion script
Id: cif_fix_enum 1527 2010-12-29 10:47:43Z saulius 
;
_cod_original_cell_volume 1711.27(12)
_cod_database_code 7000716

loop_
_symmetry_equiv_pos_as_xyz
'x, y, z'
'-x, -y, -z'

loop_
_atom_site_label
_atom_site_type_symbol
_atom_site_fract_x
_atom_site_fract_y
_atom_site_fract_z
_atom_site_U_iso_or_equiv
_atom_site_adp_type
_atom_site_occupancy
_atom_site_symmetry_multiplicity
_atom_site_calc_flag
_atom_site_refinement_flags
_atom_site_disorder_assembly
_atom_site_disorder_group
Ir1 Ir 0.94301(5) 0.08516(4) 0.27176(3) 0.02270(16) Uani 1 1 d . . .
Ir2 Ir 1.08500(5) 0.35313(4) 0.25793(3) 0.02362(16) Uani 1 1 d . . .
I1 I 0.39141(10) 0.87855(8) 0.32466(7) 0.0372(3) Uani 1 1 d . . .
Cl1 Cl 1.2042(3) 0.0730(3) 0.3068(3) 0.0350(9) Uani 1 1 d . . .
Cl2 Cl 1.0250(4) 0.1537(3) 0.1588(2) 0.0288(8) Uani 1 1 d . . .
Cl3 Cl 1.0185(4) 0.2841(3) 0.3729(2) 0.0277(8) Uani 1 1 d . . .
Cl4 Cl 0.8174(4) 0.3545(3) 0.2254(3) 0.0411(10) Uani 1 1 d . . .
O3 O 1.2590(12) 0.4903(9) 0.0701(7) 0.053(3) Uani 1 1 d . . .
O4 O 1.1091(15) 0.4224(10) -0.0687(8) 0.069(4) Uani 1 1 d . . .
O1 O 0.4739(10) 0.0129(9) 0.1154(7) 0.049(3) Uani 1 1 d . . .
O2 O 0.4798(13) -0.1675(10) 0.0466(9) 0.076(4) Uani 1 1 d . . .
C1 C 0.7148(15) 0.0119(11) 0.2008(9) 0.031(3) Uani 1 1 d . . .
C2 C 0.7988(14) -0.0729(11) 0.1921(9) 0.027(3) Uani 1 1 d U . .
C3 C 0.8434(13) -0.0652(11) 0.2820(9) 0.028(3) Uani 1 1 d . . .
C4 C 0.7917(14) 0.0270(12) 0.3466(9) 0.035(4) Uani 1 1 d . . .
C5 C 0.7088(13) 0.0740(10) 0.2965(9) 0.027(3) Uani 1 1 d . . .
C6 C 0.6425(14) 0.0385(12) 0.1286(10) 0.037(4) Uani 1 1 d . . .
H6A H 0.6781 0.1188 0.1441 0.045 Uiso 1 1 calc R . .
H6B H 0.6775 -0.0037 0.0706 0.045 Uiso 1 1 calc R . .
C7 C 0.8274(15) -0.1594(11) 0.1062(9) 0.037(4) Uani 1 1 d U . .
H7A H 0.9246 -0.1816 0.1178 0.055 Uiso 1 1 calc R . .
H7B H 0.8343 -0.1292 0.0598 0.055 Uiso 1 1 calc R . .
H7C H 0.7421 -0.2244 0.0845 0.055 Uiso 1 1 calc R . .
C8 C 0.9321(13) -0.1393(11) 0.3075(9) 0.031(3) Uani 1 1 d U . .
H8A H 0.8598 -0.1961 0.3168 0.046 Uiso 1 1 calc R . .
H8B H 1.0049 -0.0945 0.3639 0.046 Uiso 1 1 calc R . .
H8C H 0.9892 -0.1755 0.2584 0.046 Uiso 1 1 calc R . .
C9 C 0.8192(17) 0.0653(14) 0.4479(10) 0.051(5) Uani 1 1 d . . .
H9A H 0.8337 0.1466 0.4770 0.076 Uiso 1 1 calc R . .
H9B H 0.9120 0.0426 0.4661 0.076 Uiso 1 1 calc R . .
H9C H 0.7300 0.0319 0.4672 0.076 Uiso 1 1 calc R . .
C10 C 0.6285(15) 0.1701(10) 0.3345(10) 0.037(4) Uani 1 1 d . . .
H10A H 0.5167 0.1419 0.3244 0.056 Uiso 1 1 calc R . .
H10B H 0.6509 0.2201 0.3038 0.056 Uiso 1 1 calc R . .
H10C H 0.6657 0.2109 0.4001 0.056 Uiso 1 1 calc R . .
C11 C 0.4072(19) -0.0961(16) 0.0762(10) 0.053(5) Uani 1 1 d . . .
C12 C 0.2322(14) -0.1116(13) 0.0680(10) 0.042(4) Uani 1 1 d . . .
H12A H 0.1883 -0.1240 0.0062 0.063 Uiso 1 1 calc R . .
H12B H 0.2048 -0.0448 0.1122 0.063 Uiso 1 1 calc R . .
H12C H 0.1907 -0.1761 0.0804 0.063 Uiso 1 1 calc R . .
C13 C 1.2043(14) 0.4363(10) 0.1861(9) 0.029(3) Uani 1 1 d . . .
C14 C 1.3065(14) 0.3765(11) 0.2160(10) 0.030(3) Uani 1 1 d . . .
C15 C 1.3263(13) 0.4189(11) 0.3131(10) 0.030(3) Uani 1 1 d . . .
C16 C 1.2367(14) 0.5052(11) 0.3466(9) 0.027(3) Uani 1 1 d . . .
C17 C 1.1683(13) 0.5188(11) 0.2704(9) 0.028(3) Uani 1 1 d U . .
C18 C 1.1487(15) 0.4179(11) 0.0916(9) 0.032(3) Uani 1 1 d . . .
H18A H 1.1423 0.3394 0.0496 0.039 Uiso 1 1 calc R . .
H18B H 1.0450 0.4360 0.0868 0.039 Uiso 1 1 calc R . .
C19 C 1.3838(13) 0.2882(10) 0.1568(8) 0.025(3) Uani 1 1 d . . .
H19A H 1.4961 0.3148 0.1713 0.037 Uiso 1 1 calc R . .
H19B H 1.3494 0.2712 0.0925 0.037 Uiso 1 1 calc R . .
H19C H 1.3562 0.2208 0.1677 0.037 Uiso 1 1 calc R . .
C20 C 1.4225(14) 0.3820(13) 0.3719(9) 0.038(4) Uani 1 1 d . . .
H20A H 1.4017 0.4150 0.4347 0.057 Uiso 1 1 calc R . .
H20B H 1.5322 0.4062 0.3707 0.057 Uiso 1 1 calc R . .
H20C H 1.3969 0.3007 0.3489 0.057 Uiso 1 1 calc R . .
C21 C 1.2312(15) 0.5762(12) 0.4449(8) 0.039(4) Uani 1 1 d . . .
H21A H 1.3156 0.6418 0.4672 0.059 Uiso 1 1 calc R . .
H21B H 1.2427 0.5331 0.4815 0.059 Uiso 1 1 calc R . .
H21C H 1.1319 0.6000 0.4498 0.059 Uiso 1 1 calc R . .
C22 C 1.0678(15) 0.6022(11) 0.2727(10) 0.037(4) Uani 1 1 d . . .
H22A H 1.0211 0.6232 0.3285 0.056 Uiso 1 1 calc R . .
H22B H 0.9860 0.5686 0.2194 0.056 Uiso 1 1 calc R . .
H22C H 1.1314 0.6686 0.2716 0.056 Uiso 1 1 calc R . .
C23 C 1.228(2) 0.4876(16) -0.0145(15) 0.059(5) Uani 1 1 d . . .
C24 C 1.339(2) 0.5702(18) -0.0331(14) 0.096(8) Uani 1 1 d . . .
H24A H 1.4360 0.5447 -0.0432 0.144 Uiso 1 1 calc R . .
H24B H 1.3581 0.6425 0.0192 0.144 Uiso 1 1 calc R . .
H24C H 1.2940 0.5777 -0.0876 0.144 Uiso 1 1 calc R . .
C25 C 0.5227(14) 0.7701(11) 0.3484(9) 0.030(3) Uani 1 1 d U . .
C26 C 0.5371(16) 0.6761(12) 0.2758(9) 0.040(4) Uani 1 1 d . . .
H26 H 0.4896 0.6602 0.2159 0.048 Uiso 1 1 calc R . .
C27 C 0.6242(16) 0.6030(13) 0.2920(12) 0.050(4) Uani 1 1 d . . .
H27 H 0.6298 0.5350 0.2436 0.060 Uiso 1 1 calc R . .
C28 C 0.7007(16) 0.6312(13) 0.3785(11) 0.042(4) Uani 1 1 d . . .
H28 H 0.7641 0.5849 0.3893 0.051 Uiso 1 1 calc R . .
C29 C 0.6839(16) 0.7305(12) 0.4516(11) 0.040(4) Uani 1 1 d . . .
H29 H 0.7342 0.7498 0.5117 0.048 Uiso 1 1 calc R . .
C30 C 0.5937(15) 0.7989(12) 0.4348(10) 0.037(4) Uani 1 1 d . . .
H30 H 0.5819 0.8651 0.4831 0.044 Uiso 1 1 calc R . .

loop_
_atom_site_aniso_label
_atom_site_aniso_U_11
_atom_site_aniso_U_22
_atom_site_aniso_U_33
_atom_site_aniso_U_23
_atom_site_aniso_U_13
_atom_site_aniso_U_12
Ir1 0.0190(3) 0.0191(3) 0.0301(3) 0.0100(2) 0.0024(2) 0.0047(2)
Ir2 0.0198(3) 0.0188(3) 0.0323(3) 0.0111(2) 0.0008(2) 0.0038(2)
I1 0.0289(5) 0.0349(6) 0.0524(6) 0.0223(5) 0.0067(4) 0.0076(4)
Cl1 0.0208(16) 0.0240(19) 0.061(2) 0.0191(17) 0.0004(16) 0.0045(14)
Cl2 0.0298(17) 0.0243(19) 0.0287(18) 0.0103(14) 0.0031(14) -0.0026(14)
Cl3 0.0310(17) 0.0215(18) 0.0282(18) 0.0082(14) 0.0068(14) 0.0026(14)
Cl4 0.0198(17) 0.036(2) 0.077(3) 0.035(2) -0.0027(17) 0.0056(15)
O3 0.059(7) 0.062(8) 0.048(7) 0.036(6) 0.005(6) 0.001(6)
O4 0.088(10) 0.057(9) 0.061(9) 0.023(7) 0.002(7) 0.019(7)
O1 0.027(5) 0.046(7) 0.071(8) 0.026(6) 0.005(5) -0.001(5)
O2 0.051(7) 0.059(9) 0.081(9) -0.010(7) 0.021(7) 0.002(6)
C1 0.032(8) 0.036(9) 0.026(8) 0.017(6) 0.009(6) -0.004(6)
C2 0.032(6) 0.030(7) 0.029(6) 0.017(5) 0.023(5) 0.008(5)
C3 0.007(6) 0.033(8) 0.037(8) 0.007(6) -0.002(5) 0.003(5)
C4 0.022(7) 0.053(10) 0.024(8) 0.012(7) 0.007(6) -0.002(7)
C5 0.017(7) 0.015(7) 0.054(10) 0.020(6) 0.002(6) 0.003(5)
C6 0.019(7) 0.043(10) 0.048(10) 0.021(7) -0.007(6) 0.004(6)
C7 0.032(6) 0.026(7) 0.039(7) 0.003(5) 0.009(5) -0.007(5)
C8 0.016(6) 0.030(7) 0.044(7) 0.019(5) -0.002(5) -0.009(5)
C9 0.046(9) 0.065(12) 0.031(9) 0.015(8) 0.000(7) 0.001(8)
C10 0.041(8) 0.011(7) 0.059(10) 0.009(7) 0.017(7) 0.012(6)
C11 0.051(10) 0.068(13) 0.022(9) 0.006(8) 0.003(7) -0.001(10)
C12 0.031(8) 0.057(11) 0.037(9) 0.027(8) -0.007(7) -0.009(7)
C13 0.023(7) 0.020(8) 0.042(9) 0.010(6) 0.008(6) 0.001(6)
C14 0.025(7) 0.019(7) 0.052(10) 0.022(7) 0.006(7) -0.002(6)
C15 0.019(7) 0.025(8) 0.046(9) 0.019(7) -0.008(6) 0.002(6)
C16 0.021(7) 0.032(8) 0.034(8) 0.017(6) 0.009(6) 0.009(6)
C17 0.014(5) 0.021(6) 0.045(7) 0.010(5) 0.007(5) -0.001(5)
C18 0.035(8) 0.025(8) 0.040(9) 0.015(7) 0.007(7) 0.010(6)
C19 0.019(7) 0.023(7) 0.036(8) 0.018(6) 0.002(6) 0.000(5)
C20 0.021(7) 0.057(11) 0.027(8) 0.012(7) -0.007(6) -0.002(7)
C21 0.040(8) 0.045(10) 0.015(7) -0.001(6) -0.012(6) 0.005(7)
C22 0.030(8) 0.021(8) 0.066(11) 0.022(7) 0.012(7) 0.005(6)
C23 0.052(11) 0.070(14) 0.087(16) 0.055(12) 0.028(11) 0.029(10)
C24 0.095(16) 0.12(2) 0.090(17) 0.074(15) 0.021(13) -0.019(14)
C25 0.022(6) 0.030(7) 0.039(7) 0.016(5) -0.002(5) 0.010(5)
C26 0.048(9) 0.032(9) 0.027(8) 0.003(7) -0.006(7) 0.006(7)
C27 0.034(9) 0.032(10) 0.083(14) 0.025(9) 0.014(9) 0.001(7)
C28 0.040(9) 0.043(10) 0.060(11) 0.038(9) 0.000(8) 0.011(7)
C29 0.037(9) 0.044(10) 0.049(10) 0.034(8) 0.008(7) -0.003(7)
C30 0.041(9) 0.034(9) 0.041(9) 0.020(7) 0.017(7) 0.003(7)

loop_
_atom_type_symbol
_atom_type_description
_atom_type_scat_dispersion_real
_atom_type_scat_dispersion_imag
_atom_type_scat_source
C C 0.0033 0.0016 'International Tables Vol C Tables 4.2.6.8 and 6.1.1.4'
H H 0.0000 0.0000 'International Tables Vol C Tables 4.2.6.8 and 6.1.1.4'
O O 0.0106 0.0060 'International Tables Vol C Tables 4.2.6.8 and 6.1.1.4'
Ir Ir -1.4442 7.9887 'International Tables Vol C Tables 4.2.6.8 and 6.1.1.4'
I I -0.4742 1.8119 'International Tables Vol C Tables 4.2.6.8 and 6.1.1.4'
Cl Cl 0.1484 0.1585 'International Tables Vol C Tables 4.2.6.8 and 6.1.1.4'

loop_
_geom_angle_atom_site_label_1
_geom_angle_atom_site_label_2
_geom_angle_atom_site_label_3
_geom_angle
_geom_angle_site_symmetry_1
_geom_angle_site_symmetry_3
_geom_angle_publ_flag
C1 Ir1 C2 39.0(5) . . ?
C1 Ir1 C4 66.0(5) . . ?
C2 Ir1 C4 66.6(5) . . ?
C1 Ir1 C3 65.1(5) . . ?
C2 Ir1 C3 39.2(5) . . ?
C4 Ir1 C3 39.4(5) . . ?
C1 Ir1 C5 39.8(5) . . ?
C2 Ir1 C5 66.3(5) . . ?
C4 Ir1 C5 38.9(5) . . ?
C3 Ir1 C5 65.3(5) . . ?
C1 Ir1 Cl1 151.0(4) . . ?
C2 Ir1 Cl1 112.5(4) . . ?
C4 Ir1 Cl1 113.0(4) . . ?
C3 Ir1 Cl1 95.3(3) . . ?
C5 Ir1 Cl1 151.5(4) . . ?
C1 Ir1 Cl2 94.4(4) . . ?
C2 Ir1 Cl2 103.9(3) . . ?
C4 Ir1 Cl2 158.8(4) . . ?
C3 Ir1 Cl2 140.8(4) . . ?
C5 Ir1 Cl2 120.3(4) . . ?
Cl1 Ir1 Cl2 88.08(12) . . ?
C1 Ir1 Cl3 121.7(4) . . ?
C2 Ir1 Cl3 159.4(3) . . ?
C4 Ir1 Cl3 101.0(4) . . ?
C3 Ir1 Cl3 137.3(4) . . ?
C5 Ir1 Cl3 93.5(3) . . ?
Cl1 Ir1 Cl3 87.23(11) . . ?
Cl2 Ir1 Cl3 81.88(10) . . ?
C13 Ir2 C16 67.3(5) . . ?
C13 Ir2 C17 40.4(5) . . ?
C16 Ir2 C17 38.6(5) . . ?
C13 Ir2 C14 40.1(5) . . ?
C16 Ir2 C14 66.4(5) . . ?
C17 Ir2 C14 66.1(5) . . ?
C13 Ir2 C15 66.4(5) . . ?
C16 Ir2 C15 39.7(5) . . ?
C17 Ir2 C15 65.1(5) . . ?
C14 Ir2 C15 38.7(5) . . ?
C13 Ir2 Cl4 106.2(4) . . ?
C16 Ir2 Cl4 118.3(3) . . ?
C17 Ir2 Cl4 95.4(3) . . ?
C14 Ir2 Cl4 144.3(4) . . ?
C15 Ir2 Cl4 157.9(4) . . ?
C13 Ir2 Cl3 163.0(4) . . ?
C16 Ir2 Cl3 97.9(4) . . ?
C17 Ir2 Cl3 130.7(4) . . ?
C14 Ir2 Cl3 127.4(4) . . ?
C15 Ir2 Cl3 96.9(4) . . ?
Cl4 Ir2 Cl3 87.97(12) . . ?
C13 Ir2 Cl2 107.3(4) . . ?
C16 Ir2 Cl2 153.7(3) . . ?
C17 Ir2 Cl2 147.1(4) . . ?
C14 Ir2 Cl2 92.6(4) . . ?
C15 Ir2 Cl2 114.0(4) . . ?
Cl4 Ir2 Cl2 87.98(12) . . ?
Cl3 Ir2 Cl2 82.03(10) . . ?
Ir1 Cl2 Ir2 97.97(11) . . ?
Ir2 Cl3 Ir1 97.93(11) . . ?
C23 O3 C18 115.4(12) . . ?
C11 O1 C6 115.7(12) . . ?
C2 C1 C5 108.9(11) . . ?
C2 C1 C6 128.6(12) . . ?
C5 C1 C6 122.5(13) . . ?
C2 C1 Ir1 70.6(8) . . ?
C5 C1 Ir1 70.9(7) . . ?
C6 C1 Ir1 124.4(9) . . ?
C1 C2 C3 107.0(11) . . ?
C1 C2 C7 127.3(13) . . ?
C3 C2 C7 125.5(13) . . ?
C1 C2 Ir1 70.3(7) . . ?
C3 C2 Ir1 70.8(7) . . ?
C7 C2 Ir1 127.1(8) . . ?
C2 C3 C4 109.1(12) . . ?
C2 C3 C8 126.7(11) . . ?
C4 C3 C8 124.2(13) . . ?
C2 C3 Ir1 70.0(8) . . ?
C4 C3 Ir1 70.0(8) . . ?
C8 C3 Ir1 125.5(8) . . ?
C5 C4 C3 107.6(12) . . ?
C5 C4 C9 126.6(14) . . ?
C3 C4 C9 125.8(14) . . ?
C5 C4 Ir1 71.0(7) . . ?
C3 C4 Ir1 70.6(7) . . ?
C9 C4 Ir1 124.3(9) . . ?
C4 C5 C1 107.4(12) . . ?
C4 C5 C10 127.0(13) . . ?
C1 C5 C10 125.6(12) . . ?
C4 C5 Ir1 70.1(7) . . ?
C1 C5 Ir1 69.4(7) . . ?
C10 C5 Ir1 126.0(9) . . ?
O1 C6 C1 113.5(11) . . ?
O1 C6 H6A 108.9 . . ?
C1 C6 H6A 108.9 . . ?
O1 C6 H6B 108.9 . . ?
C1 C6 H6B 108.9 . . ?
H6A C6 H6B 107.7 . . ?
C2 C7 H7A 109.5 . . ?
C2 C7 H7B 109.5 . . ?
H7A C7 H7B 109.5 . . ?
C2 C7 H7C 109.5 . . ?
H7A C7 H7C 109.5 . . ?
H7B C7 H7C 109.5 . . ?
C3 C8 H8A 109.5 . . ?
C3 C8 H8B 109.5 . . ?
H8A C8 H8B 109.5 . . ?
C3 C8 H8C 109.5 . . ?
H8A C8 H8C 109.5 . . ?
H8B C8 H8C 109.5 . . ?
C4 C9 H9A 109.5 . . ?
C4 C9 H9B 109.5 . . ?
H9A C9 H9B 109.5 . . ?
C4 C9 H9C 109.5 . . ?
H9A C9 H9C 109.5 . . ?
H9B C9 H9C 109.5 . . ?
C5 C10 H10A 109.5 . . ?
C5 C10 H10B 109.5 . . ?
H10A C10 H10B 109.5 . . ?
C5 C10 H10C 109.5 . . ?
H10A C10 H10C 109.5 . . ?
H10B C10 H10C 109.5 . . ?
O2 C11 O1 122.5(15) . . ?
O2 C11 C12 126.7(16) . . ?
O1 C11 C12 110.5(15) . . ?
C11 C12 H12A 109.5 . . ?
C11 C12 H12B 109.5 . . ?
H12A C12 H12B 109.5 . . ?
C11 C12 H12C 109.5 . . ?
H12A C12 H12C 109.5 . . ?
H12B C12 H12C 109.5 . . ?
C14 C13 C17 105.6(12) . . ?
C14 C13 C18 127.3(12) . . ?
C17 C13 C18 127.1(13) . . ?
C14 C13 Ir2 70.6(7) . . ?
C17 C13 Ir2 70.3(7) . . ?
C18 C13 Ir2 123.4(9) . . ?
C15 C14 C13 108.4(12) . . ?
C15 C14 C19 124.6(12) . . ?
C13 C14 C19 126.9(13) . . ?
C15 C14 Ir2 70.9(7) . . ?
C13 C14 Ir2 69.3(7) . . ?
C19 C14 Ir2 127.3(8) . . ?
C14 C15 C16 108.8(11) . . ?
C14 C15 C20 126.3(13) . . ?
C16 C15 C20 124.9(13) . . ?
C14 C15 Ir2 70.4(7) . . ?
C16 C15 Ir2 69.3(7) . . ?
C20 C15 Ir2 126.3(9) . . ?
C17 C16 C15 107.4(11) . . ?
C17 C16 C21 125.6(12) . . ?
C15 C16 C21 126.6(12) . . ?
C17 C16 Ir2 71.1(7) . . ?
C15 C16 Ir2 71.0(7) . . ?
C21 C16 Ir2 128.3(9) . . ?
C16 C17 C13 109.6(12) . . ?
C16 C17 C22 126.1(12) . . ?
C13 C17 C22 124.3(13) . . ?
C16 C17 Ir2 70.3(8) . . ?
C13 C17 Ir2 69.3(7) . . ?
C22 C17 Ir2 125.2(8) . . ?
O3 C18 C13 105.7(10) . . ?
O3 C18 H18A 110.6 . . ?
C13 C18 H18A 110.6 . . ?
O3 C18 H18B 110.6 . . ?
C13 C18 H18B 110.6 . . ?
H18A C18 H18B 108.7 . . ?
C14 C19 H19A 109.5 . . ?
C14 C19 H19B 109.5 . . ?
H19A C19 H19B 109.5 . . ?
C14 C19 H19C 109.5 . . ?
H19A C19 H19C 109.5 . . ?
H19B C19 H19C 109.5 . . ?
C15 C20 H20A 109.5 . . ?
C15 C20 H20B 109.5 . . ?
H20A C20 H20B 109.5 . . ?
C15 C20 H20C 109.5 . . ?
H20A C20 H20C 109.5 . . ?
H20B C20 H20C 109.5 . . ?
C16 C21 H21A 109.5 . . ?
C16 C21 H21B 109.5 . . ?
H21A C21 H21B 109.5 . . ?
C16 C21 H21C 109.5 . . ?
H21A C21 H21C 109.5 . . ?
H21B C21 H21C 109.5 . . ?
C17 C22 H22A 109.5 . . ?
C17 C22 H22B 109.5 . . ?
H22A C22 H22B 109.5 . . ?
C17 C22 H22C 109.5 . . ?
H22A C22 H22C 109.5 . . ?
H22B C22 H22C 109.5 . . ?
O4 C23 O3 120.0(15) . . ?
O4 C23 C24 125.5(19) . . ?
O3 C23 C24 114.5(17) . . ?
C23 C24 H24A 109.5 . . ?
C23 C24 H24B 109.5 . . ?
H24A C24 H24B 109.5 . . ?
C23 C24 H24C 109.5 . . ?
H24A C24 H24C 109.5 . . ?
H24B C24 H24C 109.5 . . ?
C30 C25 C26 122.9(13) . . ?
C30 C25 I1 118.2(10) . . ?
C26 C25 I1 118.9(11) . . ?
C25 C26 C27 118.8(14) . . ?
C25 C26 H26 120.6 . . ?
C27 C26 H26 120.6 . . ?
C28 C27 C26 119.6(15) . . ?
C28 C27 H27 120.2 . . ?
C26 C27 H27 120.2 . . ?
C27 C28 C29 119.5(14) . . ?
C27 C28 H28 120.3 . . ?
C29 C28 H28 120.3 . . ?
C30 C29 C28 119.9(14) . . ?
C30 C29 H29 120.1 . . ?
C28 C29 H29 120.1 . . ?
C25 C30 C29 119.2(14) . . ?
C25 C30 H30 120.4 . . ?
C29 C30 H30 120.4 . . ?

loop_
_geom_bond_atom_site_label_1
_geom_bond_atom_site_label_2
_geom_bond_distance
_geom_bond_site_symmetry_2
_geom_bond_publ_flag
Ir1 C1 2.120(13) . ?
Ir1 C2 2.123(13) . ?
Ir1 C4 2.127(13) . ?
Ir1 C3 2.134(14) . ?
Ir1 C5 2.140(12) . ?
Ir1 Cl1 2.383(3) . ?
Ir1 Cl2 2.447(3) . ?
Ir1 Cl3 2.457(3) . ?
Ir2 C13 2.127(13) . ?
Ir2 C16 2.130(13) . ?
Ir2 C17 2.141(13) . ?
Ir2 C14 2.145(12) . ?
Ir2 C15 2.152(12) . ?
Ir2 Cl4 2.392(3) . ?
Ir2 Cl3 2.444(3) . ?
Ir2 Cl2 2.452(3) . ?
I1 C25 2.114(13) . ?
O3 C23 1.35(2) . ?
O3 C18 1.425(15) . ?
O4 C23 1.27(2) . ?
O1 C11 1.348(19) . ?
O1 C6 1.458(14) . ?
O2 C11 1.20(2) . ?
C1 C2 1.418(18) . ?
C1 C5 1.449(18) . ?
C1 C6 1.468(19) . ?
C2 C3 1.429(18) . ?
C2 C7 1.488(17) . ?
C3 C4 1.436(19) . ?
C3 C8 1.506(18) . ?
C4 C5 1.422(19) . ?
C4 C9 1.495(18) . ?
C5 C10 1.506(16) . ?
C6 H6A 0.9900 . ?
C6 H6B 0.9900 . ?
C7 H7A 0.9800 . ?
C7 H7B 0.9800 . ?
C7 H7C 0.9800 . ?
C8 H8A 0.9800 . ?
C8 H8B 0.9800 . ?
C8 H8C 0.9800 . ?
C9 H9A 0.9800 . ?
C9 H9B 0.9800 . ?
C9 H9C 0.9800 . ?
C10 H10A 0.9800 . ?
C10 H10B 0.9800 . ?
C10 H10C 0.9800 . ?
C11 C12 1.52(2) . ?
C12 H12A 0.9800 . ?
C12 H12B 0.9800 . ?
C12 H12C 0.9800 . ?
C13 C14 1.463(19) . ?
C13 C17 1.473(18) . ?
C13 C18 1.473(18) . ?
C14 C15 1.426(18) . ?
C14 C19 1.500(17) . ?
C15 C16 1.454(18) . ?
C15 C20 1.493(18) . ?
C16 C17 1.413(18) . ?
C16 C21 1.504(17) . ?
C17 C22 1.521(18) . ?
C18 H18A 0.9900 . ?
C18 H18B 0.9900 . ?
C19 H19A 0.9800 . ?
C19 H19B 0.9800 . ?
C19 H19C 0.9800 . ?
C20 H20A 0.9800 . ?
C20 H20B 0.9800 . ?
C20 H20C 0.9800 . ?
C21 H21A 0.9800 . ?
C21 H21B 0.9800 . ?
C21 H21C 0.9800 . ?
C22 H22A 0.9800 . ?
C22 H22B 0.9800 . ?
C22 H22C 0.9800 . ?
C23 C24 1.49(2) . ?
C24 H24A 0.9800 . ?
C24 H24B 0.9800 . ?
C24 H24C 0.9800 . ?
C25 C30 1.358(18) . ?
C25 C26 1.374(18) . ?
C26 C27 1.42(2) . ?
C26 H26 0.9500 . ?
C27 C28 1.38(2) . ?
C27 H27 0.9500 . ?
C28 C29 1.43(2) . ?
C28 H28 0.9500 . ?
C29 C30 1.39(2) . ?
C29 H29 0.9500 . ?
C30 H30 0.9500 . ?

loop_
_geom_torsion_atom_site_label_1
_geom_torsion_atom_site_label_2
_geom_torsion_atom_site_label_3
_geom_torsion_atom_site_label_4
_geom_torsion
_geom_torsion_site_symmetry_1
_geom_torsion_site_symmetry_2
_geom_torsion_site_symmetry_3
_geom_torsion_site_symmetry_4
_geom_torsion_publ_flag
C1 Ir1 Cl2 Ir2 118.1(4) . . . . ?
C2 Ir1 Cl2 Ir2 156.6(4) . . . . ?
C4 Ir1 Cl2 Ir2 96.1(11) . . . . ?
C3 Ir1 Cl2 Ir2 173.2(5) . . . . ?
C5 Ir1 Cl2 Ir2 86.1(4) . . . . ?
Cl1 Ir1 Cl2 Ir2 -90.77(12) . . . . ?
Cl3 Ir1 Cl2 Ir2 -3.30(11) . . . . ?
C13 Ir2 Cl2 Ir1 168.7(4) . . . . ?
C16 Ir2 Cl2 Ir1 95.1(8) . . . . ?
C17 Ir2 Cl2 Ir1 178.2(6) . . . . ?
C14 Ir2 Cl2 Ir1 130.8(4) . . . . ?
C15 Ir2 Cl2 Ir1 97.4(4) . . . . ?
Cl4 Ir2 Cl2 Ir1 -84.92(13) . . . . ?
Cl3 Ir2 Cl2 Ir1 3.31(11) . . . . ?
C13 Ir2 Cl3 Ir1 -128.1(12) . . . . ?
C16 Ir2 Cl3 Ir1 -156.7(3) . . . . ?
C17 Ir2 Cl3 Ir1 -179.7(4) . . . . ?
C14 Ir2 Cl3 Ir1 -90.4(5) . . . . ?
C15 Ir2 Cl3 Ir1 -116.7(4) . . . . ?
Cl4 Ir2 Cl3 Ir1 84.94(13) . . . . ?
Cl2 Ir2 Cl3 Ir1 -3.30(11) . . . . ?
C1 Ir1 Cl3 Ir2 -86.9(4) . . . . ?
C2 Ir1 Cl3 Ir2 -104.8(10) . . . . ?
C4 Ir1 Cl3 Ir2 -155.4(4) . . . . ?
C3 Ir1 Cl3 Ir2 -173.4(5) . . . . ?
C5 Ir1 Cl3 Ir2 -116.8(4) . . . . ?
Cl1 Ir1 Cl3 Ir2 91.76(12) . . . . ?
Cl2 Ir1 Cl3 Ir2 3.31(11) . . . . ?
C4 Ir1 C1 C2 -81.8(8) . . . . ?
C3 Ir1 C1 C2 -38.4(7) . . . . ?
C5 Ir1 C1 C2 -119.0(10) . . . . ?
Cl1 Ir1 C1 C2 12.6(12) . . . . ?
Cl2 Ir1 C1 C2 106.7(7) . . . . ?
Cl3 Ir1 C1 C2 -170.1(6) . . . . ?
C2 Ir1 C1 C5 119.0(10) . . . . ?
C4 Ir1 C1 C5 37.2(7) . . . . ?
C3 Ir1 C1 C5 80.6(8) . . . . ?
Cl1 Ir1 C1 C5 131.7(7) . . . . ?
Cl2 Ir1 C1 C5 -134.2(7) . . . . ?
Cl3 Ir1 C1 C5 -51.1(8) . . . . ?
C2 Ir1 C1 C6 -124.1(15) . . . . ?
C4 Ir1 C1 C6 154.0(14) . . . . ?
C3 Ir1 C1 C6 -162.5(14) . . . . ?
C5 Ir1 C1 C6 116.8(16) . . . . ?
Cl1 Ir1 C1 C6 -111.5(13) . . . . ?
Cl2 Ir1 C1 C6 -17.4(12) . . . . ?
Cl3 Ir1 C1 C6 65.8(12) . . . . ?
C5 C1 C2 C3 0.9(13) . . . . ?
C6 C1 C2 C3 -179.3(12) . . . . ?
Ir1 C1 C2 C3 61.7(8) . . . . ?
C5 C1 C2 C7 177.0(11) . . . . ?
C6 C1 C2 C7 -3(2) . . . . ?
Ir1 C1 C2 C7 -122.2(12) . . . . ?
C5 C1 C2 Ir1 -60.8(8) . . . . ?
C6 C1 C2 Ir1 119.0(13) . . . . ?
C4 Ir1 C2 C1 80.3(8) . . . . ?
C3 Ir1 C2 C1 117.0(9) . . . . ?
C5 Ir1 C2 C1 37.6(7) . . . . ?
Cl1 Ir1 C2 C1 -173.4(6) . . . . ?
Cl2 Ir1 C2 C1 -79.7(7) . . . . ?
Cl3 Ir1 C2 C1 24.6(14) . . . . ?
C1 Ir1 C2 C3 -117.0(9) . . . . ?
C4 Ir1 C2 C3 -36.7(7) . . . . ?
C5 Ir1 C2 C3 -79.3(7) . . . . ?
Cl1 Ir1 C2 C3 69.6(7) . . . . ?
Cl2 Ir1 C2 C3 163.4(6) . . . . ?
Cl3 Ir1 C2 C3 -92.4(12) . . . . ?
C1 Ir1 C2 C7 122.5(16) . . . . ?
C4 Ir1 C2 C7 -157.3(15) . . . . ?
C3 Ir1 C2 C7 -120.6(16) . . . . ?
C5 Ir1 C2 C7 160.1(14) . . . . ?
Cl1 Ir1 C2 C7 -51.0(13) . . . . ?
Cl2 Ir1 C2 C7 42.8(13) . . . . ?
Cl3 Ir1 C2 C7 147.0(9) . . . . ?
C1 C2 C3 C4 -2.1(14) . . . . ?
C7 C2 C3 C4 -178.3(12) . . . . ?
Ir1 C2 C3 C4 59.3(9) . . . . ?
C1 C2 C3 C8 178.7(11) . . . . ?
C7 C2 C3 C8 2(2) . . . . ?
Ir1 C2 C3 C8 -119.9(12) . . . . ?
C1 C2 C3 Ir1 -61.4(8) . . . . ?
C7 C2 C3 Ir1 122.4(12) . . . . ?
C1 Ir1 C3 C2 38.2(7) . . . . ?
C4 Ir1 C3 C2 120.1(10) . . . . ?
C5 Ir1 C3 C2 82.3(8) . . . . ?
Cl1 Ir1 C3 C2 -119.5(6) . . . . ?
Cl2 Ir1 C3 C2 -26.1(9) . . . . ?
Cl3 Ir1 C3 C2 148.8(6) . . . . ?
C1 Ir1 C3 C4 -81.9(8) . . . . ?
C2 Ir1 C3 C4 -120.1(10) . . . . ?
C5 Ir1 C3 C4 -37.9(8) . . . . ?
Cl1 Ir1 C3 C4 120.3(7) . . . . ?
Cl2 Ir1 C3 C4 -146.2(7) . . . . ?
Cl3 Ir1 C3 C4 28.7(10) . . . . ?
C1 Ir1 C3 C8 159.7(13) . . . . ?
C2 Ir1 C3 C8 121.4(14) . . . . ?
C4 Ir1 C3 C8 -118.4(15) . . . . ?
C5 Ir1 C3 C8 -156.3(13) . . . . ?
Cl1 Ir1 C3 C8 1.9(11) . . . . ?
Cl2 Ir1 C3 C8 95.4(11) . . . . ?
Cl3 Ir1 C3 C8 -89.8(11) . . . . ?
C2 C3 C4 C5 2.5(14) . . . . ?
C8 C3 C4 C5 -178.3(11) . . . . ?
Ir1 C3 C4 C5 61.7(9) . . . . ?
C2 C3 C4 C9 -178.1(12) . . . . ?
C8 C3 C4 C9 1(2) . . . . ?
Ir1 C3 C4 C9 -118.8(13) . . . . ?
C2 C3 C4 Ir1 -59.3(9) . . . . ?
C8 C3 C4 Ir1 120.0(11) . . . . ?
C1 Ir1 C4 C5 -38.0(8) . . . . ?
C2 Ir1 C4 C5 -80.8(8) . . . . ?
C3 Ir1 C4 C5 -117.4(11) . . . . ?
Cl1 Ir1 C4 C5 173.6(6) . . . . ?
Cl2 Ir1 C4 C5 -13.8(16) . . . . ?
Cl3 Ir1 C4 C5 82.0(7) . . . . ?
C1 Ir1 C4 C3 79.4(8) . . . . ?
C2 Ir1 C4 C3 36.6(7) . . . . ?
C5 Ir1 C4 C3 117.4(11) . . . . ?
Cl1 Ir1 C4 C3 -69.0(8) . . . . ?
Cl2 Ir1 C4 C3 103.6(12) . . . . ?
Cl3 Ir1 C4 C3 -160.6(7) . . . . ?
C1 Ir1 C4 C9 -159.9(15) . . . . ?
C2 Ir1 C4 C9 157.3(15) . . . . ?
C3 Ir1 C4 C9 120.7(17) . . . . ?
C5 Ir1 C4 C9 -121.9(17) . . . . ?
Cl1 Ir1 C4 C9 51.7(14) . . . . ?
Cl2 Ir1 C4 C9 -135.7(11) . . . . ?
Cl3 Ir1 C4 C9 -39.9(14) . . . . ?
C3 C4 C5 C1 -1.9(14) . . . . ?
C9 C4 C5 C1 178.7(12) . . . . ?
Ir1 C4 C5 C1 59.6(8) . . . . ?
C3 C4 C5 C10 177.9(12) . . . . ?
C9 C4 C5 C10 -1(2) . . . . ?
Ir1 C4 C5 C10 -120.6(12) . . . . ?
C3 C4 C5 Ir1 -61.5(8) . . . . ?
C9 C4 C5 Ir1 119.1(13) . . . . ?
C2 C1 C5 C4 0.6(14) . . . . ?
C6 C1 C5 C4 -179.2(11) . . . . ?
Ir1 C1 C5 C4 -60.0(8) . . . . ?
C2 C1 C5 C10 -179.2(11) . . . . ?
C6 C1 C5 C10 1.0(19) . . . . ?
Ir1 C1 C5 C10 120.2(12) . . . . ?
C2 C1 C5 Ir1 60.7(9) . . . . ?
C6 C1 C5 Ir1 -119.2(12) . . . . ?
C1 Ir1 C5 C4 118.4(11) . . . . ?
C2 Ir1 C5 C4 81.5(8) . . . . ?
C3 Ir1 C5 C4 38.3(8) . . . . ?
Cl1 Ir1 C5 C4 -12.4(12) . . . . ?
Cl2 Ir1 C5 C4 174.3(6) . . . . ?
Cl3 Ir1 C5 C4 -103.1(7) . . . . ?
C2 Ir1 C5 C1 -37.0(8) . . . . ?
C4 Ir1 C5 C1 -118.4(11) . . . . ?
C3 Ir1 C5 C1 -80.1(8) . . . . ?
Cl1 Ir1 C5 C1 -130.8(8) . . . . ?
Cl2 Ir1 C5 C1 55.8(8) . . . . ?
Cl3 Ir1 C5 C1 138.5(7) . . . . ?
C1 Ir1 C5 C10 -119.7(15) . . . . ?
C2 Ir1 C5 C10 -156.7(14) . . . . ?
C4 Ir1 C5 C10 121.9(16) . . . . ?
C3 Ir1 C5 C10 160.2(14) . . . . ?
Cl1 Ir1 C5 C10 109.5(12) . . . . ?
Cl2 Ir1 C5 C10 -63.9(13) . . . . ?
Cl3 Ir1 C5 C10 18.8(12) . . . . ?
C11 O1 C6 C1 -71.5(17) . . . . ?
C2 C1 C6 O1 110.6(15) . . . . ?
C5 C1 C6 O1 -69.6(16) . . . . ?
Ir1 C1 C6 O1 -157.5(9) . . . . ?
C6 O1 C11 O2 -6(2) . . . . ?
C6 O1 C11 C12 178.9(11) . . . . ?
C16 Ir2 C13 C14 79.9(8) . . . . ?
C17 Ir2 C13 C14 115.3(11) . . . . ?
C15 Ir2 C13 C14 36.6(8) . . . . ?
Cl4 Ir2 C13 C14 -165.6(7) . . . . ?
Cl3 Ir2 C13 C14 48.9(16) . . . . ?
Cl2 Ir2 C13 C14 -72.6(7) . . . . ?
C16 Ir2 C13 C17 -35.4(7) . . . . ?
C14 Ir2 C13 C17 -115.3(11) . . . . ?
C15 Ir2 C13 C17 -78.8(8) . . . . ?
Cl4 Ir2 C13 C17 79.0(7) . . . . ?
Cl3 Ir2 C13 C17 -66.4(15) . . . . ?
Cl2 Ir2 C13 C17 172.0(6) . . . . ?
C16 Ir2 C13 C18 -157.6(12) . . . . ?
C17 Ir2 C13 C18 -122.2(14) . . . . ?
C14 Ir2 C13 C18 122.5(14) . . . . ?
C15 Ir2 C13 C18 159.1(12) . . . . ?
Cl4 Ir2 C13 C18 -43.1(11) . . . . ?
Cl3 Ir2 C13 C18 171.4(8) . . . . ?
Cl2 Ir2 C13 C18 49.9(11) . . . . ?
C17 C13 C14 C15 1.7(13) . . . . ?
C18 C13 C14 C15 -178.1(12) . . . . ?
Ir2 C13 C14 C15 -60.3(8) . . . . ?
C17 C13 C14 C19 -176.2(11) . . . . ?
C18 C13 C14 C19 4(2) . . . . ?
Ir2 C13 C14 C19 121.7(12) . . . . ?
C17 C13 C14 Ir2 62.1(8) . . . . ?
C18 C13 C14 Ir2 -117.8(12) . . . . ?
C13 Ir2 C14 C15 119.3(11) . . . . ?
C16 Ir2 C14 C15 37.1(8) . . . . ?
C17 Ir2 C14 C15 79.5(8) . . . . ?
Cl4 Ir2 C14 C15 143.4(7) . . . . ?
Cl3 Ir2 C14 C15 -44.6(9) . . . . ?
Cl2 Ir2 C14 C15 -126.5(7) . . . . ?
C16 Ir2 C14 C13 -82.2(8) . . . . ?
C17 Ir2 C14 C13 -39.8(7) . . . . ?
C15 Ir2 C14 C13 -119.3(11) . . . . ?
Cl4 Ir2 C14 C13 24.1(11) . . . . ?
Cl3 Ir2 C14 C13 -163.9(6) . . . . ?
Cl2 Ir2 C14 C13 114.2(7) . . . . ?
C13 Ir2 C14 C19 -121.3(16) . . . . ?
C16 Ir2 C14 C19 156.5(14) . . . . ?
C17 Ir2 C14 C19 -161.1(14) . . . . ?
C15 Ir2 C14 C19 119.4(15) . . . . ?
Cl4 Ir2 C14 C19 -97.2(12) . . . . ?
Cl3 Ir2 C14 C19 74.8(13) . . . . ?
Cl2 Ir2 C14 C19 -7.1(12) . . . . ?
C13 C14 C15 C16 0.5(14) . . . . ?
C19 C14 C15 C16 178.5(11) . . . . ?
Ir2 C14 C15 C16 -58.8(9) . . . . ?
C13 C14 C15 C20 -179.5(12) . . . . ?
C19 C14 C15 C20 -1(2) . . . . ?
Ir2 C14 C15 C20 121.2(13) . . . . ?
C13 C14 C15 Ir2 59.4(8) . . . . ?
C19 C14 C15 Ir2 -122.6(12) . . . . ?
C13 Ir2 C15 C14 -37.8(7) . . . . ?
C16 Ir2 C15 C14 -120.1(11) . . . . ?
C17 Ir2 C15 C14 -82.2(8) . . . . ?
Cl4 Ir2 C15 C14 -112.4(11) . . . . ?
Cl3 Ir2 C15 C14 145.8(7) . . . . ?
Cl2 Ir2 C15 C14 61.5(8) . . . . ?
C13 Ir2 C15 C16 82.3(8) . . . . ?
C17 Ir2 C15 C16 37.8(7) . . . . ?
C14 Ir2 C15 C16 120.1(11) . . . . ?
Cl4 Ir2 C15 C16 7.7(15) . . . . ?
Cl3 Ir2 C15 C16 -94.1(7) . . . . ?
Cl2 Ir2 C15 C16 -178.4(6) . . . . ?
C13 Ir2 C15 C20 -159.0(14) . . . . ?
C16 Ir2 C15 C20 118.7(16) . . . . ?
C17 Ir2 C15 C20 156.6(14) . . . . ?
C14 Ir2 C15 C20 -121.2(16) . . . . ?
Cl4 Ir2 C15 C20 126.4(11) . . . . ?
Cl3 Ir2 C15 C20 24.7(12) . . . . ?
Cl2 Ir2 C15 C20 -59.7(13) . . . . ?
C14 C15 C16 C17 -2.7(14) . . . . ?
C20 C15 C16 C17 177.3(11) . . . . ?
Ir2 C15 C16 C17 -62.1(8) . . . . ?
C14 C15 C16 C21 -176.4(12) . . . . ?
C20 C15 C16 C21 4(2) . . . . ?
Ir2 C15 C16 C21 124.1(13) . . . . ?
C14 C15 C16 Ir2 59.5(9) . . . . ?
C20 C15 C16 Ir2 -120.5(12) . . . . ?
C13 Ir2 C16 C17 37.0(7) . . . . ?
C14 Ir2 C16 C17 80.7(8) . . . . ?
C15 Ir2 C16 C17 116.9(11) . . . . ?
Cl4 Ir2 C16 C17 -59.8(7) . . . . ?
Cl3 Ir2 C16 C17 -151.8(6) . . . . ?
Cl2 Ir2 C16 C17 120.2(9) . . . . ?
C13 Ir2 C16 C15 -79.9(8) . . . . ?
C17 Ir2 C16 C15 -116.9(11) . . . . ?
C14 Ir2 C16 C15 -36.2(7) . . . . ?
Cl4 Ir2 C16 C15 -176.7(6) . . . . ?
Cl3 Ir2 C16 C15 91.3(7) . . . . ?
Cl2 Ir2 C16 C15 3.3(13) . . . . ?
C13 Ir2 C16 C21 157.9(14) . . . . ?
C17 Ir2 C16 C21 120.9(15) . . . . ?
C14 Ir2 C16 C21 -158.4(14) . . . . ?
C15 Ir2 C16 C21 -122.1(16) . . . . ?
Cl4 Ir2 C16 C21 61.1(13) . . . . ?
Cl3 Ir2 C16 C21 -30.8(12) . . . . ?
Cl2 Ir2 C16 C21 -118.9(11) . . . . ?
C15 C16 C17 C13 3.8(14) . . . . ?
C21 C16 C17 C13 177.6(11) . . . . ?
Ir2 C16 C17 C13 -58.2(8) . . . . ?
C15 C16 C17 C22 -178.2(11) . . . . ?
C21 C16 C17 C22 -4(2) . . . . ?
Ir2 C16 C17 C22 119.7(12) . . . . ?
C15 C16 C17 Ir2 62.0(9) . . . . ?
C21 C16 C17 Ir2 -124.2(13) . . . . ?
C14 C13 C17 C16 -3.5(13) . . . . ?
C18 C13 C17 C16 176.4(11) . . . . ?
Ir2 C13 C17 C16 58.8(9) . . . . ?
C14 C13 C17 C22 178.5(11) . . . . ?
C18 C13 C17 C22 -1.6(19) . . . . ?
Ir2 C13 C17 C22 -119.2(11) . . . . ?
C14 C13 C17 Ir2 -62.3(8) . . . . ?
C18 C13 C17 Ir2 117.6(12) . . . . ?
C13 Ir2 C17 C16 -121.1(11) . . . . ?
C14 Ir2 C17 C16 -81.6(8) . . . . ?
C15 Ir2 C17 C16 -38.9(7) . . . . ?
Cl4 Ir2 C17 C16 130.2(7) . . . . ?
Cl3 Ir2 C17 C16 38.2(8) . . . . ?
Cl2 Ir2 C17 C16 -135.2(7) . . . . ?
C16 Ir2 C17 C13 121.1(11) . . . . ?
C14 Ir2 C17 C13 39.5(8) . . . . ?
C15 Ir2 C17 C13 82.2(8) . . . . ?
Cl4 Ir2 C17 C13 -108.8(7) . . . . ?
Cl3 Ir2 C17 C13 159.2(6) . . . . ?
Cl2 Ir2 C17 C13 -14.1(11) . . . . ?
C13 Ir2 C17 C22 118.0(15) . . . . ?
C16 Ir2 C17 C22 -120.9(15) . . . . ?
C14 Ir2 C17 C22 157.5(13) . . . . ?
C15 Ir2 C17 C22 -159.8(13) . . . . ?
Cl4 Ir2 C17 C22 9.3(12) . . . . ?
Cl3 Ir2 C17 C22 -82.7(12) . . . . ?
Cl2 Ir2 C17 C22 103.9(11) . . . . ?
C23 O3 C18 C13 -179.0(12) . . . . ?
C14 C13 C18 O3 -90.9(15) . . . . ?
C17 C13 C18 O3 89.3(14) . . . . ?
Ir2 C13 C18 O3 178.9(9) . . . . ?
C18 O3 C23 O4 -1(2) . . . . ?
C18 O3 C23 C24 175.6(15) . . . . ?
C30 C25 C26 C27 3(2) . . . . ?
I1 C25 C26 C27 -179.5(10) . . . . ?
C25 C26 C27 C28 -4(2) . . . . ?
C26 C27 C28 C29 4(2) . . . . ?
C27 C28 C29 C30 -1(2) . . . . ?
C26 C25 C30 C29 -1(2) . . . . ?
I1 C25 C30 C29 -178.3(9) . . . . ?
C28 C29 C30 C25 0(2) . . . . ?
